data_1572535
loop_
_publ_author_name
'Song, Jie'
'Zhao, Huijian'
'Li, Conggang'
'Ye, Ning'
'Hu, Zhanggui'
'Wu, Yicheng'

_publ_section_title
;
 A-site cation manipulation of exemplary second harmonic generation
 response and optical anisotropy in rare-earth borates.
;
_journal_issue 39
_journal_name_full 'Chemical science'
_journal_page_first 16196
_journal_page_last 16204
_journal_paper_doi 10.1039/d4sc05081a
_journal_volume 15
_journal_year 2024
_chemical_absolute_configuration ad
_chemical_formula_moiety 'B3 K3 La2 O9'
_chemical_formula_sum 'B3 K3 La2 O9'
_chemical_formula_weight 571.55
_space_group_crystal_system orthorhombic
_space_group_IT_number 30
_space_group_name_Hall 'P 2 -2bc'
_space_group_name_H-M_alt 'P n c 2'
_atom_sites_solution_primary dual
_audit_creation_date 2023-02-18
_audit_creation_method
;
Olex2 1.5
(compiled 2022.04.07 svn.rca3783a0 for OlexSys, GUI svn.r6498)
;
_audit_update_record
;
2024-07-30 deposited with the CCDC.	2024-09-06 downloaded from the CCDC.
;
_cell_angle_alpha 90
_cell_angle_beta 90
_cell_angle_gamma 90
_cell_formula_units_Z 4
_cell_length_a 6.7996(13)
_cell_length_b 16.420(3)
_cell_length_c 9.4868(17)
_cell_measurement_reflns_used 1603
_cell_measurement_temperature 273.15
_cell_measurement_theta_max 30.8490
_cell_measurement_theta_min 2.4600
_cell_volume 1059.2(3)
_computing_cell_refinement 'CrysAlisPro 1.171.41.93a (Rigaku OD, 2020)'
_computing_data_collection 'CrysAlisPro 1.171.41.93a (Rigaku OD, 2020)'
_computing_data_reduction 'CrysAlisPro 1.171.41.93a (Rigaku OD, 2020)'
_computing_molecular_graphics 'Olex2 1.5 (Dolomanov et al., 2009)'
_computing_publication_material 'Olex2 1.5 (Dolomanov et al., 2009)'
_computing_structure_refinement 'SHELXL 2018/3 (Sheldrick, 2015)'
_computing_structure_solution 'SHELXT 2014/5 (Sheldrick, 2014)'
_diffrn_ambient_temperature 273.15
_diffrn_detector 'CCD plate'
_diffrn_measured_fraction_theta_full 0.997
_diffrn_measured_fraction_theta_max 0.846
_diffrn_measurement_details
;
List of Runs (angles in degrees, time in seconds):

  # Type    Start    End  Width  t~exp~   \w     \q     \k     \f   Frames
#--------------------------------------------------------------------------
  1  \w    -61.61  33.19   0.20    2.50    --  -16.77  75.16  36.71  474
  2  \f    151.13 301.93   0.20    2.50  74.14 -16.73  28.85    --   754
  3  \f    -25.75 154.25   1.00    1.00 -25.75   0.00  73.76    --   180
;
_diffrn_measurement_device 'abstract diffractometer'
_diffrn_measurement_device_type 'Saxi-CrysAlisPro-abstract goniometer imported SAXI images'
_diffrn_measurement_method '\w and \f scans'
_diffrn_orient_matrix_type 'CrysAlisPro convention (1999,Acta A55,543-557)'
_diffrn_orient_matrix_UB_11 -0.0022801000
_diffrn_orient_matrix_UB_12 -0.0011103000
_diffrn_orient_matrix_UB_13 0.0748647000
_diffrn_orient_matrix_UB_21 -0.1037967000
_diffrn_orient_matrix_UB_22 0.0053613000
_diffrn_orient_matrix_UB_23 -0.0014200000
_diffrn_orient_matrix_UB_31 -0.0127976000
_diffrn_orient_matrix_UB_32 -0.0429820000
_diffrn_orient_matrix_UB_33 -0.0021910000
_diffrn_radiation_monochromator graphite
_diffrn_radiation_probe x-ray
_diffrn_radiation_type 'Mo K\a'
_diffrn_radiation_wavelength 0.71073
_diffrn_reflns_av_R_equivalents 0.0801
_diffrn_reflns_av_unetI/netI 0.0784
_diffrn_reflns_Laue_measured_fraction_full 0.997
_diffrn_reflns_Laue_measured_fraction_max 0.846
_diffrn_reflns_limit_h_max 9
_diffrn_reflns_limit_h_min -10
_diffrn_reflns_limit_k_max 19
_diffrn_reflns_limit_k_min -23
_diffrn_reflns_limit_l_max 13
_diffrn_reflns_limit_l_min -12
_diffrn_reflns_number 7260
_diffrn_reflns_point_group_measured_fraction_full 0.982
_diffrn_reflns_point_group_measured_fraction_max 0.779
_diffrn_reflns_theta_full 25.242
_diffrn_reflns_theta_max 32.582
_diffrn_reflns_theta_min 2.479
_diffrn_source 'fine-focus sealed X-ray tube'
_diffrn_source_type 'Enhance (Mo) X-ray Source'
_exptl_absorpt_coefficient_mu 9.162
_exptl_absorpt_correction_T_max 1.00000
_exptl_absorpt_correction_T_min 0.62662
_exptl_absorpt_correction_type multi-scan
_exptl_absorpt_process_details
;
CrysAlisPro 1.171.41.93a (Rigaku Oxford Diffraction, 2020)
Empirical absorption correction using spherical harmonics,
implemented in SCALE3 ABSPACK scaling algorithm.
;
_exptl_crystal_colour black
_exptl_crystal_colour_primary black
_exptl_crystal_density_diffrn 3.584
_exptl_crystal_description plate
_exptl_crystal_F_000 1032
_exptl_crystal_size_max 0.04
_exptl_crystal_size_mid 0.04
_exptl_crystal_size_min 0.02
_refine_diff_density_max 1.709
_refine_diff_density_min -1.991
_refine_diff_density_rms 0.253
_refine_ls_abs_structure_details
;
 Flack x determined using 922 quotients [(I+)-(I-)]/[(I+)+(I-)]
 (Parsons, Flack and Wagner, Acta Cryst. B69 (2013) 249-259).
;
_refine_ls_abs_structure_Flack 0.07(3)
_refine_ls_extinction_method none
_refine_ls_goodness_of_fit_ref 0.983
_refine_ls_hydrogen_treatment undef
_refine_ls_matrix_type full
_refine_ls_number_parameters 188
_refine_ls_number_reflns 3015
_refine_ls_number_restraints 21
_refine_ls_restrained_S_all 0.982
_refine_ls_R_factor_all 0.0518
_refine_ls_R_factor_gt 0.0399
_refine_ls_shift/su_max 0.000
_refine_ls_shift/su_mean 0.000
_refine_ls_structure_factor_coef Fsqd
_refine_ls_weighting_details 'w=1/[\s^2^(Fo^2^)+(0.0527P)^2^] where P=(Fo^2^+2Fc^2^)/3'
_refine_ls_weighting_scheme calc
_refine_ls_wR_factor_gt 0.0938
_refine_ls_wR_factor_ref 0.0960
_reflns_Friedel_coverage 0.749
_reflns_Friedel_fraction_full 0.964
_reflns_Friedel_fraction_max 0.705
_reflns_number_gt 2442
_reflns_number_total 3015
_reflns_threshold_expression 'I > 2\s(I)'
_cod_data_source_file d4sc05081a2.cif
_cod_data_source_block mo_4_65_11_1_autored
_cod_depositor_comments 'Adding full bibliography for 1572534--1572535.cif.'
_cod_database_code 1572535
_shelx_shelxl_version_number 2018/3
_shelx_space_group_comment
;
The symmetry employed for this shelxl refinement is uniquely defined
by the following loop, which should always be used as a source of
symmetry information in preference to the above space-group names.
They are only intended as comments.
;
_shelx_estimated_absorpt_t_max 0.838
_shelx_estimated_absorpt_t_min 0.711
_olex2_refinement_description
;
1. Rigid bond restraints
 O3A, O3, B1
 with sigma for 1-2 distances of 0.001 and sigma for 1-3 distances of 0.001
2. Uiso/Uaniso restraints and constraints
Uanis(O3) \\sim Ueq, Uanis(O3A) \\sim Ueq: with sigma of 0.01 and sigma for
terminal atoms of 0.02
Uanis(O7) \\sim Ueq: with sigma of 0.01 and sigma for terminal atoms of 0.02
3. Others
 Sof(O3A)=1-FVAR(1)
 Sof(O3)=FVAR(1)
 Fixed Sof: La1(0.5) La3(0.5) O2(0.5) O5(0.5) O9(0.5)
;
_olex2_submission_special_instructions 'No special instructions were received'
_oxdiff_exptl_absorpt_empirical_details
;
Empirical correction (ABSPACK) includes:
- Absorption correction using spherical harmonics
- Frame scaling
- Detector area scaling
;
_oxdiff_exptl_absorpt_empirical_full_max 2.715
_oxdiff_exptl_absorpt_empirical_full_min 0.704

loop_
_space_group_symop_operation_xyz
'x, y, z'
'-x, -y, z'
'x, -y+1/2, z+1/2'
'-x, y+1/2, z+1/2'

loop_
_atom_site_label
_atom_site_type_symbol
_atom_site_fract_x
_atom_site_fract_y
_atom_site_fract_z
_atom_site_U_iso_or_equiv
_atom_site_adp_type
_atom_site_occupancy
_atom_site_site_symmetry_order
_atom_site_calc_flag
_atom_site_refinement_flags_posn
_atom_site_refinement_flags_adp
_atom_site_refinement_flags_occupancy
_atom_site_disorder_assembly
_atom_site_disorder_group
La1 La -0.7066(3) -0.11379(12) -0.5397(2) 0.0451(5) Uani 0.5 1 d . . P A .
La2 La -0.89881(10) -0.30576(3) -0.37305(7) 0.01727(15) Uani 1 1 d . . . . .
La3 La -0.95693(19) -0.50048(15) -0.78348(12) 0.0169(4) Uani 0.5 1 d . . P . .
K1 K -0.7399(4) -0.52158(13) -0.4305(3) 0.0211(5) Uani 1 1 d . . . . .
K2 K -1.2209(4) -0.15056(17) -0.5464(4) 0.0341(7) Uani 1 1 d . . . . .
K3 K -0.4465(8) -0.1650(2) -0.1782(3) 0.0576(12) Uani 1 1 d . . . . .
O1 O -0.9194(12) -0.2565(6) -0.6263(10) 0.0225(17) Uani 1 1 d . . . . .
O2 O -0.610(4) 0.0338(13) -0.398(3) 0.057(8) Uani 0.5 1 d . . P . .
O3 O -0.562(2) -0.3770(11) -0.340(3) 0.046(5) Uani 0.79(5) 1 d . U P A 1
O4 O -0.9689(17) -0.3983(5) -0.5847(9) 0.032(2) Uani 1 1 d . . . . .
O5 O -0.603(3) -0.0002(14) -0.167(3) 0.054(7) Uani 0.5 1 d . . P A .
O6 O -0.9542(16) -0.3479(5) -0.8212(9) 0.031(2) Uani 1 1 d . . . . .
O7 O -1.000000 -0.500000 -0.0321(11) 0.024(3) Uani 1 2 d S TU P . .
O8 O -0.9618(15) -0.4306(5) -0.2470(8) 0.027(2) Uani 1 1 d . . . . .
O9 O -0.313(3) -0.0204(15) -0.296(3) 0.048(6) Uani 0.5 1 d . . P A .
O10 O -0.2563(16) -0.3042(6) -0.3628(18) 0.051(3) Uani 1 1 d . . . . .
O11 O -0.5635(15) -0.2415(6) -0.4215(11) 0.038(2) Uani 1 1 d . . . . .
B1 B -0.4569(19) -0.3059(8) -0.371(2) 0.026(2) Uani 1 1 d . U . . .
B2 B -0.500000 0.000000 -0.293(3) 0.029(4) Uani 1 2 d S T P A .
B3 B -0.947(2) -0.3327(8) -0.6793(14) 0.020(3) Uani 1 1 d . . . . .
B4 B -1.000000 -0.500000 -0.1753(18) 0.017(3) Uani 1 2 d S T P A .
O3A O -0.534(8) -0.352(4) -0.273(8) 0.033(12) Uani 0.21(5) 1 d . U P A 2

loop_
_atom_site_aniso_label
_atom_site_aniso_U_11
_atom_site_aniso_U_22
_atom_site_aniso_U_33
_atom_site_aniso_U_23
_atom_site_aniso_U_13
_atom_site_aniso_U_12
La1 0.0434(11) 0.0433(10) 0.0486(10) 0.0010(8) -0.0124(9) 0.0087(8)
La2 0.0301(3) 0.0115(3) 0.0101(2) -0.0007(3) -0.0014(4) 0.0006(2)
La3 0.0297(14) 0.0109(4) 0.0102(4) 0.0012(5) 0.0023(5) -0.0022(11)
K1 0.0197(12) 0.0134(10) 0.0301(12) -0.0034(9) 0.0020(10) -0.0007(8)
K2 0.0281(15) 0.0270(14) 0.0471(17) 0.0029(13) 0.0092(14) 0.0001(11)
K3 0.114(4) 0.0327(18) 0.0261(15) 0.0042(13) -0.013(2) -0.016(2)
O1 0.043(5) 0.015(4) 0.009(3) 0.004(3) 0.005(4) -0.006(4)
O2 0.055(16) 0.029(11) 0.09(2) -0.007(13) -0.028(15) 0.013(10)
O3 0.032(7) 0.041(6) 0.065(12) 0.009(8) 0.017(7) 0.004(5)
O4 0.071(8) 0.014(4) 0.010(3) 0.001(3) 0.004(4) -0.009(4)
O5 0.043(15) 0.066(17) 0.055(15) 0.002(13) 0.040(12) -0.003(12)
O6 0.069(7) 0.009(4) 0.014(3) 0.002(3) 0.003(4) -0.003(4)
O7 0.039(7) 0.029(6) 0.005(4) 0.000 0.000 0.002(5)
O8 0.048(6) 0.021(4) 0.012(4) -0.001(3) -0.001(4) -0.012(4)
O9 0.018(11) 0.078(16) 0.050(15) 0.018(14) 0.017(11) 0.008(10)
O10 0.037(6) 0.054(6) 0.062(7) -0.004(6) -0.016(8) -0.005(4)
O11 0.029(6) 0.036(5) 0.048(6) 0.014(4) -0.008(4) -0.001(4)
B1 0.024(6) 0.030(6) 0.025(6) -0.010(6) 0.007(10) 0.007(4)
B2 0.046(14) 0.022(9) 0.018(9) 0.000 0.000 0.005(9)
B3 0.031(8) 0.012(6) 0.017(6) -0.001(5) 0.000(5) -0.001(5)
B4 0.021(10) 0.018(9) 0.012(7) 0.000 0.000 -0.006(7)
O3A 0.026(16) 0.036(16) 0.039(15) 0.011(12) -0.007(11) 0.008(11)

loop_
_atom_type_symbol
_atom_type_description
_atom_type_scat_dispersion_real
_atom_type_scat_dispersion_imag
_atom_type_scat_source
B B 0.0013 0.0007 'International Tables Vol C Tables 4.2.6.8 and 6.1.1.4'
K K 0.2009 0.2494 'International Tables Vol C Tables 4.2.6.8 and 6.1.1.4'
La La -0.2871 2.4523 'International Tables Vol C Tables 4.2.6.8 and 6.1.1.4'
O O 0.0106 0.0060 'International Tables Vol C Tables 4.2.6.8 and 6.1.1.4'

loop_
_geom_angle_atom_site_label_1
_geom_angle_atom_site_label_2
_geom_angle_atom_site_label_3
_geom_angle
_geom_angle_site_symmetry_1
_geom_angle_site_symmetry_3
_geom_angle_publ_flag
K2 La1 La3 125.88(8) 1_655 3_545 ?
O1 La1 La3 112.9(2) . 3_545 ?
O1 La1 K2 110.06(19) . 1_655 ?
O1 La1 O3 81.6(3) . 3_544 ?
O1 La1 B4 92.9(2) . 3_544 ?
O2 La1 La3 47.9(7) . 3_545 ?
O2 La1 La3 78.1(5) 2_455 3_545 ?
O2 La1 K2 49.5(4) 2_455 1_655 ?
O2 La1 K2 86.3(5) . 1_655 ?
O2 La1 O1 152.6(5) 2_455 . ?
O2 La1 O1 160.8(7) . . ?
O2 La1 O2 38.2(8) . 2_455 ?
O2 La1 O3 102.8(6) 2_455 3_544 ?
O2 La1 O3 114.5(7) . 3_544 ?
O2 La1 B4 114.5(5) 2_455 3_544 ?
O2 La1 B4 80.0(5) . 3_544 ?
O3 La1 La3 147.0(4) 3_544 3_545 ?
O3 La1 K2 69.6(4) 3_544 1_655 ?
O3 La1 B4 81.1(5) 3_544 3_544 ?
O6 La1 La3 45.73(17) 3_545 3_545 ?
O6 La1 K2 125.2(2) 3_545 1_655 ?
O6 La1 O1 73.7(3) 3_545 . ?
O6 La1 O2 88.8(7) 3_545 . ?
O6 La1 O2 102.2(6) 3_545 2_455 ?
O6 La1 O3 154.4(3) 3_545 3_544 ?
O6 La1 B4 93.3(3) 3_545 3_544 ?
O7 La1 La3 42.5(2) 3_544 3_545 ?
O7 La1 K2 147.24(9) 3_544 1_655 ?
O7 La1 O1 101.4(2) 3_544 . ?
O7 La1 O2 64.8(5) 3_544 . ?
O7 La1 O2 102.9(4) 3_544 2_455 ?
O7 La1 O3 107.3(5) 3_544 3_544 ?
O7 La1 O6 71.9(3) 3_544 3_545 ?
O7 La1 B4 26.7(4) 3_544 3_544 ?
O8 La1 La3 92.75(19) 3_544 3_545 ?
O8 La1 K2 131.4(2) 3_544 1_655 ?
O8 La1 O1 72.0(3) 3_544 . ?
O8 La1 O2 105.1(5) 3_544 . ?
O8 La1 O2 134.2(5) 3_544 2_455 ?
O8 La1 O3 62.6(5) 3_544 3_544 ?
O8 La1 O6 102.5(3) 3_544 3_545 ?
O8 La1 O7 51.0(3) 3_544 3_544 ?
O8 La1 B4 26.6(3) 3_544 3_544 ?
O11 La1 La3 108.5(3) . 3_545 ?
O11 La1 K2 59.3(2) . 1_655 ?
O11 La1 O1 69.5(3) . . ?
O11 La1 O2 113.6(5) . . ?
O11 La1 O2 83.3(5) . 2_455 ?
O11 La1 O3 104.3(5) . 3_544 ?
O11 La1 O6 73.5(3) . 3_545 ?
O11 La1 O7 145.3(3) . 3_544 ?
O11 La1 O8 140.8(3) . 3_544 ?
O11 La1 B4 160.2(2) . 3_544 ?
O11 La1 O3A 91.3(19) . 3_544 ?
B4 La1 La3 69.2(3) 3_544 3_545 ?
B4 La1 K2 138.81(19) 3_544 1_655 ?
O3A La1 O1 78.7(12) 3_544 . ?
O3A La1 O2 119.3(14) 3_544 . ?
O1 La2 O1 137.36(6) . 3_545 ?
O1 La2 O3 96.7(7) 3_545 . ?
O1 La2 O3 107.9(5) . . ?
O1 La2 O4 55.8(3) . . ?
O1 La2 O4 160.7(3) 3_545 . ?
O1 La2 O6 82.0(3) . 3_545 ?
O1 La2 O6 55.3(3) 3_545 3_545 ?
O1 La2 O11 75.4(3) . . ?
O1 La2 B1 93.5(5) . . ?
O1 La2 B1 92.8(5) 3_545 . ?
O1 La2 B3 27.6(3) 3_545 3_545 ?
O1 La2 B3 27.4(3) . . ?
O1 La2 B3 162.4(3) 3_545 . ?
O1 La2 B3 109.8(3) . 3_545 ?
O1 La2 O3A 81.1(17) 3_545 . ?
O1 La2 O3A 117.4(13) . . ?
O3 La2 O6 122.9(6) . 3_545 ?
O3 La2 B1 27.7(5) . . ?
O3 La2 B3 111.7(7) . 3_545 ?
O3 La2 B3 98.6(7) . . ?
O4 La2 O3 89.6(7) . . ?
O4 La2 O6 134.2(3) . 3_545 ?
O4 La2 B1 101.0(4) . . ?
O4 La2 B3 158.0(4) . 3_545 ?
O4 La2 B3 28.4(3) . . ?
O4 La2 O3A 105.9(18) . . ?
O6 La2 B1 98.3(3) 3_545 . ?
O6 La2 B3 108.4(3) 3_545 . ?
O6 La2 B3 27.7(3) 3_545 3_545 ?
O6 La2 O3A 109.3(17) 3_545 . ?
O8 La2 O1 82.9(3) . 3_545 ?
O8 La2 O1 136.9(3) . . ?
O8 La2 O3 73.3(4) . . ?
O8 La2 O4 81.5(3) . . ?
O8 La2 O6 134.9(3) . 3_545 ?
O8 La2 O10 79.2(4) . 1_455 ?
O8 La2 O11 126.8(3) . . ?
O8 La2 B1 100.0(4) . . ?
O8 La2 B3 109.9(3) . . ?
O8 La2 B3 109.1(3) . 3_545 ?
O8 La2 O3A 76.0(11) . . ?
O10 La2 O1 84.5(4) 1_455 3_545 ?
O10 La2 O1 88.8(4) 1_455 . ?
O10 La2 O3 152.0(4) 1_455 . ?
O10 La2 O4 81.5(4) 1_455 . ?
O10 La2 O6 80.6(3) 1_455 3_545 ?
O10 La2 O11 153.5(3) 1_455 . ?
O10 La2 B1 177.3(6) 1_455 . ?
O10 La2 B3 86.0(5) 1_455 . ?
O10 La2 B3 81.7(4) 1_455 3_545 ?
O10 La2 O3A 152.5(12) 1_455 . ?
O11 La2 O1 92.8(3) . 3_545 ?
O11 La2 O3 54.5(4) . . ?
O11 La2 O4 105.7(4) . . ?
O11 La2 O6 76.3(3) . 3_545 ?
O11 La2 B1 27.0(4) . . ?
O11 La2 B3 89.0(4) . . ?
O11 La2 B3 83.8(4) . 3_545 ?
O11 La2 O3A 51.1(11) . . ?
B3 La2 B1 96.7(5) . . ?
B3 La2 B1 96.1(4) 3_545 . ?
B3 La2 B3 135.8(3) 3_545 . ?
O3A La2 B1 25.7(11) . . ?
O3A La2 B3 113.2(17) . . ?
La3 La3 O2 153.4(6) 2_345 3_544 ?
La3 La3 O4 79.7(4) 2_345 2_345 ?
La3 La3 O4 87.1(4) 2_345 . ?
La3 La3 O5 155.3(5) 2_345 3_544 ?
La3 La3 O6 88.9(5) 2_345 . ?
La3 La3 O6 78.0(5) 2_345 2_345 ?
La3 La3 O7 82.92(5) 2_345 1_554 ?
La3 La3 O9 170.7(10) 2_345 4_444 ?
La3 La3 O9 7.1(7) 2_345 3_444 ?
La3 La3 B3 89.9(5) 2_345 . ?
La3 La3 B3 78.8(5) 2_345 2_345 ?
O2 La3 B3 108.1(6) 3_544 . ?
O2 La3 B3 98.1(6) 3_544 2_345 ?
O4 La3 O2 110.0(6) 2_345 3_544 ?
O4 La3 O2 118.1(6) . 3_544 ?
O4 La3 O4 82.9(4) . 2_345 ?
O4 La3 O5 82.8(6) 2_345 3_544 ?
O4 La3 O5 73.4(6) . 3_544 ?
O4 La3 O6 56.5(3) . . ?
O4 La3 O6 55.4(3) 2_345 2_345 ?
O4 La3 O6 137.3(3) . 2_345 ?
O4 La3 B3 110.8(3) . 2_345 ?
O4 La3 B3 111.5(3) 2_345 . ?
O4 La3 B3 28.8(3) . . ?
O4 La3 B3 28.1(3) 2_345 2_345 ?
O5 La3 O2 50.5(8) 3_544 3_544 ?
O5 La3 B3 80.4(6) 3_544 . ?
O5 La3 B3 93.7(6) 3_544 2_345 ?
O6 La3 O2 87.3(5) 2_345 3_544 ?
O6 La3 O2 98.0(5) . 3_544 ?
O6 La3 O4 138.4(3) . 2_345 ?
O6 La3 O5 105.9(6) 2_345 3_544 ?
O6 La3 O5 92.8(6) . 3_544 ?
O6 La3 O6 159.2(3) . 2_345 ?
O6 La3 B3 163.1(4) . 2_345 ?
O6 La3 B3 163.3(4) 2_345 . ?
O6 La3 B3 27.3(3) 2_345 2_345 ?
O6 La3 B3 27.9(3) . . ?
O7 La3 O2 72.8(6) 1_554 3_544 ?
O7 La3 O4 137.3(2) 1_554 . ?
O7 La3 O4 135.1(2) 1_554 2_345 ?
O7 La3 O5 121.8(5) 1_554 3_544 ?
O7 La3 O6 81.8(2) 1_554 . ?
O7 La3 O6 80.6(2) 1_554 2_345 ?
O7 La3 O9 80.2(7) 1_554 3_444 ?
O7 La3 B3 109.6(3) 1_554 . ?
O7 La3 B3 107.7(3) 1_554 2_345 ?
O9 La3 O2 20.7(10) 4_444 3_544 ?
O9 La3 O2 152.7(10) 3_444 3_544 ?
O9 La3 O4 101.2(9) 4_444 . ?
O9 La3 O4 86.1(7) 3_444 2_345 ?
O9 La3 O4 97.2(8) 4_444 2_345 ?
O9 La3 O4 84.9(7) 3_444 . ?
O9 La3 O5 156.6(8) 3_444 3_544 ?
O9 La3 O5 30.0(10) 4_444 3_544 ?
O9 La3 O6 84.1(6) 3_444 2_345 ?
O9 La3 O6 82.1(6) 3_444 . ?
O9 La3 O6 99.1(8) 4_444 . ?
O9 La3 O6 93.0(8) 4_444 2_345 ?
O9 La3 O7 93.4(9) 4_444 1_554 ?
O9 La3 O9 173.4(15) 4_444 3_444 ?
O9 La3 B3 85.8(7) 3_444 2_345 ?
O9 La3 B3 99.3(9) 4_444 . ?
O9 La3 B3 84.7(6) 3_444 . ?
O9 La3 B3 94.3(8) 4_444 2_345 ?
B3 La3 B3 139.2(5) . 2_345 ?
O3 K1 O3 95.4(4) 2_445 . ?
O3 K1 O4 113.8(4) 2_445 2_345 ?
O3 K1 O4 78.4(4) . . ?
O3 K1 O4 163.1(6) 2_445 . ?
O3 K1 O5 75.5(7) 2_445 4_444 ?
O3 K1 O5 79.1(6) . 4_444 ?
O3 K1 O8 100.1(6) 2_445 2_345 ?
O3 K1 O10 139.8(5) . 2_445 ?
O3 K1 O10 49.8(5) 2_445 2_445 ?
O3 K1 B1 121.2(4) . 2_445 ?
O3 K1 B1 26.0(4) 2_445 2_445 ?
O3 K1 B4 84.7(4) . . ?
O3 K1 B4 104.7(6) 2_445 . ?
O3 K1 O3A 99.1(10) . 2_445 ?
O3 K1 O3A 13.1(10) 2_445 2_445 ?
O4 K1 O3 150.2(4) 2_345 . ?
O4 K1 O4 71.9(3) 2_345 . ?
O4 K1 O5 101.4(4) 2_345 4_444 ?
O4 K1 O5 87.8(4) . 4_444 ?
O4 K1 O10 69.4(3) 2_345 2_445 ?
O4 K1 B1 157.3(4) . 2_445 ?
O4 K1 B1 88.4(4) 2_345 2_445 ?
O4 K1 B4 90.5(3) . . ?
O4 K1 B4 93.4(3) 2_345 . ?
O4 K1 O3A 175.9(14) . 2_445 ?
O4 K1 O3A 110.7(10) 2_345 2_445 ?
O5 K1 O3 95.2(8) 3_544 2_445 ?
O5 K1 O3 89.6(7) 3_544 . ?
O5 K1 O4 69.3(6) 3_544 . ?
O5 K1 O4 81.9(7) 3_544 2_345 ?
O5 K1 O5 23.5(8) 3_544 4_444 ?
O5 K1 O8 152.6(7) 3_544 2_345 ?
O5 K1 O8 135.1(6) 3_544 . ?
O5 K1 O10 110.2(6) 3_544 2_445 ?
O5 K1 B1 97.6(7) 3_544 2_445 ?
O5 K1 B4 159.7(6) 3_544 . ?
O5 K1 O3A 107.7(14) 3_544 2_445 ?
O8 K1 O3 65.3(4) . . ?
O8 K1 O3 111.2(4) 2_345 . ?
O8 K1 O3 122.4(5) . 2_445 ?
O8 K1 O4 96.9(3) 2_345 . ?
O8 K1 O4 101.5(3) . 2_345 ?
O8 K1 O4 71.2(3) 2_345 2_345 ?
O8 K1 O4 69.5(2) . . ?
O8 K1 O5 169.3(5) 2_345 4_444 ?
O8 K1 O5 140.5(5) . 4_444 ?
O8 K1 O8 50.0(3) . 2_345 ?
O8 K1 O10 112.8(3) . 2_445 ?
O8 K1 O10 65.3(3) 2_345 2_445 ?
O8 K1 B1 86.8(4) 2_345 2_445 ?
O8 K1 B1 127.0(5) . 2_445 ?
O8 K1 B4 26.59(18) . . ?
O8 K1 B4 26.55(18) 2_345 . ?
O8 K1 O3A 87.0(14) 2_345 2_445 ?
O8 K1 O3A 112.4(11) . 2_445 ?
O10 K1 O4 140.8(3) 2_445 . ?
O10 K1 O5 105.2(5) 2_445 4_444 ?
O10 K1 B1 25.4(3) 2_445 2_445 ?
O10 K1 B4 86.2(3) 2_445 . ?
O10 K1 O3A 42.3(11) 2_445 2_445 ?
B1 K1 O5 85.3(5) 2_445 4_444 ?
B4 K1 O5 163.7(4) . 4_444 ?
B4 K1 B1 102.0(4) . 2_445 ?
B4 K1 O3A 92.5(13) . 2_445 ?
O1 K2 La1 147.0(2) . 1_455 ?
O1 K2 O6 74.1(3) . 3_545 ?
O1 K2 O7 99.4(2) . 3_544 ?
O1 K2 O8 70.4(3) . 3_544 ?
O1 K2 O9 138.4(5) . 1_455 ?
O1 K2 O10 69.2(3) . 3_444 ?
O1 K2 O10 72.6(3) . 1_455 ?
O1 K2 O11 111.5(3) . 1_455 ?
O1 K2 B4 91.9(2) . 3_544 ?
O1 K2 O3A 109.3(10) . 3_444 ?
O2 K2 La1 55.4(7) 2_355 1_455 ?
O2 K2 O1 156.2(8) 2_355 . ?
O2 K2 O6 83.1(8) 2_355 3_545 ?
O2 K2 O7 65.2(6) 2_355 3_544 ?
O2 K2 O8 106.2(6) 2_355 3_544 ?
O2 K2 O9 18.3(8) 2_355 1_455 ?
O2 K2 O10 105.0(6) 2_355 1_455 ?
O2 K2 O10 131.1(8) 2_355 3_444 ?
O2 K2 O11 79.3(6) 2_355 1_455 ?
O2 K2 B4 81.0(5) 2_355 3_544 ?
O2 K2 O3A 93.8(12) 2_355 3_444 ?
O6 K2 La1 128.6(2) 3_545 1_455 ?
O6 K2 O7 68.7(3) 3_545 3_544 ?
O6 K2 O8 96.4(3) 3_545 3_544 ?
O6 K2 O9 64.8(5) 3_545 1_455 ?
O6 K2 O10 67.1(3) 3_545 1_455 ?
O6 K2 O10 141.8(3) 3_545 3_444 ?
O6 K2 O11 101.3(3) 3_545 1_455 ?
O6 K2 B4 89.7(3) 3_545 3_544 ?
O6 K2 O3A 175.6(12) 3_545 3_444 ?
O7 K2 La1 110.83(9) 3_544 1_455 ?
O7 K2 O8 47.7(2) 3_544 3_544 ?
O7 K2 O9 60.4(4) 3_544 1_455 ?
O7 K2 O10 106.9(3) 3_544 3_444 ?
O7 K2 O10 135.6(3) 3_544 1_455 ?
O7 K2 O11 143.7(3) 3_544 1_455 ?
O7 K2 B4 25.6(4) 3_544 3_544 ?
O7 K2 O3A 112.8(14) 3_544 3_444 ?
O8 K2 La1 121.6(2) 3_544 1_455 ?
O8 K2 O9 107.0(4) 3_544 1_455 ?
O8 K2 O10 61.6(3) 3_544 3_444 ?
O8 K2 O10 142.4(3) 3_544 1_455 ?
O8 K2 O11 162.1(3) 3_544 1_455 ?
O8 K2 B4 25.5(3) 3_544 3_544 ?
O8 K2 O3A 87.4(13) 3_544 3_444 ?
O9 K2 La1 71.3(4) 1_455 1_455 ?
O10 K2 La1 89.1(2) 3_444 1_455 ?
O10 K2 La1 93.4(2) 1_455 1_455 ?
O10 K2 O9 96.3(6) 1_455 1_455 ?
O10 K2 O9 148.1(5) 3_444 1_455 ?
O10 K2 O10 110.2(2) 1_455 3_444 ?
O10 K2 B4 154.7(3) 1_455 3_544 ?
O10 K2 B4 81.3(4) 3_444 3_544 ?
O11 K2 La1 47.20(19) 1_455 1_455 ?
O11 K2 O9 83.6(4) 1_455 1_455 ?
O11 K2 O10 101.6(3) 1_455 3_444 ?
O11 K2 O10 46.3(3) 1_455 1_455 ?
O11 K2 B4 156.1(2) 1_455 3_544 ?
O11 K2 O3A 75.1(14) 1_455 3_444 ?
B4 K2 La1 109.64(10) 3_544 1_455 ?
B4 K2 O9 81.9(5) 3_544 1_455 ?
O2 K3 O10 94.7(5) 2_455 . ?
O2 K3 O10 133.2(7) 2_455 3_545 ?
O2 K3 O3A 120.4(13) 2_455 . ?
O5 K3 O2 45.9(8) 2_455 2_455 ?
O5 K3 O2 53.8(6) . 2_455 ?
O5 K3 O5 28.5(9) 2_455 . ?
O5 K3 O9 29.2(8) 2_455 . ?
O5 K3 O10 93.9(5) 2_455 3_545 ?
O5 K3 O10 104.6(6) . 3_545 ?
O5 K3 O10 133.6(7) 2_455 . ?
O5 K3 O10 147.5(5) . . ?
O5 K3 O11 120.7(6) 2_455 3_545 ?
O5 K3 O11 110.5(5) . 3_545 ?
O5 K3 O11 121.5(6) 2_455 . ?
O5 K3 B1 97.2(6) 2_455 3_545 ?
O5 K3 B1 143.6(7) 2_455 . ?
O5 K3 B1 138.0(7) . . ?
O5 K3 B1 96.1(6) . 3_545 ?
O5 K3 B2 27.9(6) 2_455 . ?
O5 K3 B2 27.4(6) . . ?
O5 K3 O3A 145.2(11) . . ?
O5 K3 O3A 165.6(12) 2_455 . ?
O9 K3 O2 21.7(7) . 2_455 ?
O9 K3 O5 48.6(6) . . ?
O9 K3 O10 105.2(6) . . ?
O9 K3 O10 111.6(7) . 3_545 ?
O9 K3 O11 148.7(7) . 3_545 ?
O9 K3 B1 122.9(7) . 3_545 ?
O9 K3 B1 115.5(8) . . ?
O9 K3 B2 26.4(5) . . ?
O9 K3 O3A 139.0(13) . . ?
O10 K3 O10 103.4(3) . 3_545 ?
O10 K3 O3A 40.3(10) . . ?
O11 K3 O2 164.3(5) 3_545 2_455 ?
O11 K3 O2 77.6(6) . 2_455 ?
O11 K3 O5 110.5(6) . . ?
O11 K3 O9 98.6(7) . . ?
O11 K3 O10 143.7(3) . 3_545 ?
O11 K3 O10 100.9(4) 3_545 . ?
O11 K3 O10 47.2(3) . . ?
O11 K3 O10 44.4(3) 3_545 3_545 ?
O11 K3 O11 111.9(2) . 3_545 ?
O11 K3 B1 138.4(4) . 3_545 ?
O11 K3 B1 27.5(4) . . ?
O11 K3 B2 94.3(5) . . ?
O11 K3 O3A 44.1(11) . . ?
O11 K3 O3A 72.1(11) 3_545 . ?
B1 K3 O2 143.0(7) 3_545 2_455 ?
B1 K3 O2 97.8(7) . 2_455 ?
B1 K3 O10 25.6(3) . . ?
B1 K3 O10 24.4(3) 3_545 3_545 ?
B1 K3 O10 116.8(5) . 3_545 ?
B1 K3 O10 116.1(4) 3_545 . ?
B1 K3 O11 26.6(3) 3_545 3_545 ?
B1 K3 O11 95.5(5) . 3_545 ?
B1 K3 B1 118.9(3) . 3_545 ?
B1 K3 O3A 23.6(12) . . ?
B1 K3 O3A 96.7(12) 3_545 . ?
B2 K3 O2 26.4(6) . 2_455 ?
B2 K3 O10 120.8(5) . . ?
B2 K3 O10 121.7(5) . 3_545 ?
B2 K3 O11 137.9(5) . 3_545 ?
B2 K3 B1 119.4(8) . . ?
B2 K3 B1 120.7(6) . 3_545 ?
B2 K3 O3A 138.1(11) . . ?
La2 O1 La1 84.7(3) 3_544 . ?
La2 O1 La1 87.8(3) . . ?
La2 O1 La2 172.0(4) . 3_544 ?
La2 O1 K2 89.0(3) . . ?
La2 O1 K2 92.3(3) 3_544 . ?
K2 O1 La1 77.5(3) . . ?
B3 O1 La1 157.5(8) . . ?
B3 O1 La2 93.7(7) . . ?
B3 O1 La2 92.1(8) . 3_544 ?
B3 O1 K2 124.9(8) . . ?
La1 O2 La1 109.9(11) . 2_455 ?
La1 O2 K3 164.2(13) . 2_455 ?
La1 O2 K3 84.3(6) 2_455 2_455 ?
La3 O2 La1 79.3(7) 3_545 . ?
La3 O2 La1 163.1(9) 3_545 2_455 ?
La3 O2 K3 88.8(9) 3_545 2_455 ?
K2 O2 La1 105.4(9) 2_355 . ?
K2 O2 La1 75.1(8) 2_355 2_455 ?
K2 O2 La3 89.0(7) 2_355 3_545 ?
K2 O2 K3 84.6(6) 2_355 2_455 ?
O9 O2 La1 148(2) 2_455 2_455 ?
O9 O2 La1 97.7(19) 2_455 . ?
O9 O2 La3 36.2(15) 2_455 3_545 ?
O9 O2 K2 114(2) 2_455 2_355 ?
O9 O2 K3 66.7(18) 2_455 2_455 ?
O9 O2 B2 63.0(19) 2_455 . ?
B2 O2 La1 96.6(14) . 2_455 ?
B2 O2 La1 97.2(11) . . ?
B2 O2 La3 96.2(18) . 3_545 ?
B2 O2 K2 157.4(15) . 2_355 ?
B2 O2 K3 73.6(12) . 2_455 ?
La1 O3 K3 169.6(5) 3_545 3_544 ?
La2 O3 La1 81.3(5) . 3_545 ?
La2 O3 K1 87.9(7) . . ?
La2 O3 K1 152.3(12) . 2_445 ?
La2 O3 K3 89.8(6) . 3_544 ?
K1 O3 La1 120.2(6) 2_445 3_545 ?
K1 O3 La1 96.1(4) . 3_545 ?
K1 O3 K1 73.5(6) 2_445 . ?
K1 O3 K3 69.9(5) 2_445 3_544 ?
K1 O3 K3 88.9(8) . 3_544 ?
B1 O3 La1 114.1(18) . 3_545 ?
B1 O3 La2 92.8(9) . . ?
B1 O3 K1 149.6(19) . . ?
B1 O3 K1 93.3(9) . 2_445 ?
B1 O3 K3 60.7(13) . 3_544 ?
La2 O4 La3 175.7(4) . 2_345 ?
La2 O4 K1 90.0(3) . 2_345 ?
La2 O4 K1 85.4(3) . . ?
La3 O4 La2 166.6(5) . . ?
La3 O4 La3 13.19(7) . 2_345 ?
La3 O4 K1 91.3(3) 2_345 . ?
La3 O4 K1 95.8(3) . 2_345 ?
La3 O4 K1 86.6(3) 2_345 2_345 ?
La3 O4 K1 84.1(3) . . ?
K1 O4 K1 77.9(2) 2_345 . ?
B3 O4 La2 91.5(6) . . ?
B3 O4 La3 91.6(7) . . ?
B3 O4 La3 92.7(7) . 2_345 ?
B3 O4 K1 141.7(9) . . ?
B3 O4 K1 140.4(9) . 2_345 ?
La3 O5 K1 159.9(8) 3_545 4_455 ?
La3 O5 K3 95.2(8) 3_545 2_455 ?
La3 O5 K3 108.7(8) 3_545 . ?
K1 O5 La3 92.1(7) 3_545 3_545 ?
K1 O5 K1 70.0(7) 3_545 4_455 ?
K1 O5 K3 86.5(7) 3_545 2_455 ?
K1 O5 K3 107.9(9) 3_545 . ?
K3 O5 K1 92.6(8) 2_455 4_455 ?
K3 O5 K1 70.3(6) . 4_455 ?
K3 O5 K3 151.1(9) 2_455 . ?
O5 O5 La3 155.3(5) 2_455 3_545 ?
O5 O5 K1 112.3(7) 2_455 3_545 ?
O5 O5 K1 44.3(4) 2_455 4_455 ?
O5 O5 K3 68.8(18) 2_455 . ?
O5 O5 K3 82.7(19) 2_455 2_455 ?
O9 O5 La3 42.2(13) 2_455 3_545 ?
O9 O5 K1 157.8(16) 2_455 4_455 ?
O9 O5 K1 127.7(17) 2_455 3_545 ?
O9 O5 K3 77.0(14) 2_455 2_455 ?
O9 O5 K3 110.1(16) 2_455 . ?
O9 O5 O5 114.2(15) 2_455 2_455 ?
B2 O5 La3 95.7(15) . 3_545 ?
B2 O5 K1 168.5(17) . 3_545 ?
B2 O5 K1 103.4(13) . 4_455 ?
B2 O5 K3 77.6(10) . . ?
B2 O5 K3 84.4(10) . 2_455 ?
B2 O5 O5 59.6(13) . 2_455 ?
B2 O5 O9 56.6(15) . 2_455 ?
La1 O6 K2 79.6(2) 3_544 3_544 ?
La2 O6 La1 89.5(3) 3_544 3_544 ?
La2 O6 K2 87.6(3) 3_544 3_544 ?
La3 O6 La1 91.6(3) 2_345 3_544 ?
La3 O6 La1 83.4(3) . 3_544 ?
La3 O6 La2 171.6(5) . 3_544 ?
La3 O6 La2 174.1(5) 2_345 3_544 ?
La3 O6 La3 13.09(7) . 2_345 ?
La3 O6 K2 86.9(3) 2_345 3_544 ?
La3 O6 K2 95.4(3) . 3_544 ?
B3 O6 La1 139.6(9) . 3_544 ?
B3 O6 La2 90.2(7) . 3_544 ?
B3 O6 La3 92.3(7) . . ?
B3 O6 La3 92.7(7) . 2_345 ?
B3 O6 K2 140.8(9) . 3_544 ?
La1 O7 La1 177.0(4) 4_345 3_545 ?
La1 O7 K2 78.10(8) 3_545 3_545 ?
La1 O7 K2 101.76(8) 3_545 4_345 ?
La1 O7 K2 78.10(8) 4_345 4_345 ?
La1 O7 K2 101.76(8) 4_345 3_545 ?
La3 O7 La1 96.5(2) 2_346 3_545 ?
La3 O7 La1 96.5(2) 1_556 4_345 ?
La3 O7 La1 86.5(2) 2_346 4_345 ?
La3 O7 La1 86.5(2) 1_556 3_545 ?
La3 O7 La3 14.16(9) 1_556 2_346 ?
La3 O7 K2 96.5(2) 1_556 3_545 ?
La3 O7 K2 96.5(2) 2_346 4_345 ?
La3 O7 K2 88.9(2) 2_346 3_545 ?
La3 O7 K2 88.9(2) 1_556 4_345 ?
K2 O7 K2 174.6(4) 4_345 3_545 ?
B4 O7 La1 88.5(2) . 4_345 ?
B4 O7 La1 88.5(2) . 3_545 ?
B4 O7 La3 172.92(5) . 2_346 ?
B4 O7 La3 172.92(5) . 1_556 ?
B4 O7 K2 87.3(2) . 4_345 ?
B4 O7 K2 87.3(2) . 3_545 ?
La1 O8 K1 104.7(4) 3_545 . ?
La1 O8 K1 172.3(4) 3_545 2_345 ?
La1 O8 K2 78.0(2) 3_545 3_545 ?
La2 O8 La1 91.0(3) . 3_545 ?
La2 O8 K1 93.4(3) . 2_345 ?
La2 O8 K1 92.9(3) . . ?
La2 O8 K2 92.4(3) . 3_545 ?
K1 O8 K1 81.4(2) . 2_345 ?
K1 O8 K2 95.6(3) 2_345 3_545 ?
K1 O8 K2 174.0(3) . 3_545 ?
B4 O8 La1 89.1(7) . 3_545 ?
B4 O8 La2 179.0(7) . . ?
B4 O8 K1 86.4(6) . 2_345 ?
B4 O8 K1 88.0(6) . . ?
B4 O8 K2 86.6(6) . 3_545 ?
La3 O9 La3 2.2(2) 4_455 3_645 ?
La3 O9 K2 86.4(7) 3_645 1_655 ?
La3 O9 K2 88.4(8) 4_455 1_655 ?
La3 O9 K3 115.1(9) 3_645 . ?
La3 O9 K3 116.5(11) 4_455 . ?
K3 O9 K2 78.2(6) . 1_655 ?
O2 O9 La3 123(2) 2_455 4_455 ?
O2 O9 La3 122(2) 2_455 3_645 ?
O2 O9 K2 48.0(16) 2_455 1_655 ?
O2 O9 K3 91.5(19) 2_455 . ?
O2 O9 O5 128(2) 2_455 2_455 ?
O2 O9 B2 68(2) 2_455 . ?
O5 O9 La3 109.3(19) 2_455 3_645 ?
O5 O9 La3 108(2) 2_455 4_455 ?
O5 O9 K2 151.6(17) 2_455 1_655 ?
O5 O9 K3 73.8(14) 2_455 . ?
B2 O9 La3 154.7(19) . 4_455 ?
B2 O9 La3 156.8(17) . 3_645 ?
B2 O9 K2 111.6(19) . 1_655 ?
B2 O9 K3 83.9(12) . . ?
B2 O9 O5 61.5(18) . 2_455 ?
La2 O10 K1 89.4(3) 1_655 2_445 ?
La2 O10 K2 84.7(4) 1_655 1_655 ?
La2 O10 K2 87.6(4) 1_655 3_645 ?
La2 O10 K3 110.7(6) 1_655 3_544 ?
La2 O10 K3 116.1(4) 1_655 . ?
K1 O10 K2 132.6(6) 2_445 1_655 ?
K1 O10 K2 88.8(4) 2_445 3_645 ?
K1 O10 K3 145.5(5) 2_445 . ?
K1 O10 K3 69.4(3) 2_445 3_544 ?
K2 O10 K2 137.6(4) 1_655 3_645 ?
K2 O10 K3 69.1(3) 1_655 3_544 ?
K2 O10 K3 75.7(2) 1_655 . ?
K2 O10 K3 70.6(4) 3_645 . ?
K2 O10 K3 150.6(4) 3_645 3_544 ?
K3 O10 K3 117.0(4) . 3_544 ?
B1 O10 La2 174.2(14) . 1_655 ?
B1 O10 K1 87.7(7) . 2_445 ?
B1 O10 K2 97.3(12) . 3_645 ?
B1 O10 K2 93.6(10) . 1_655 ?
B1 O10 K3 68.7(8) . . ?
B1 O10 K3 63.5(11) . 3_544 ?
La1 O11 K2 73.5(3) . 1_655 ?
La1 O11 K3 99.5(3) . 3_544 ?
La1 O11 K3 95.9(3) . . ?
La2 O11 La1 94.5(3) . . ?
La2 O11 K2 165.2(4) . 1_655 ?
La2 O11 K3 99.9(4) . 3_544 ?
La2 O11 K3 107.3(4) . . ?
K3 O11 K2 74.2(3) 3_544 1_655 ?
K3 O11 K2 83.1(3) . 1_655 ?
K3 O11 K3 147.5(4) . 3_544 ?
B1 O11 La1 169.7(9) . . ?
B1 O11 La2 95.2(8) . . ?
B1 O11 K2 96.4(8) . 1_655 ?
B1 O11 K3 84.5(10) . . ?
B1 O11 K3 75.4(10) . 3_544 ?
La2 B1 K1 114.8(4) . 2_445 ?
La2 B1 K2 117.5(5) . 1_655 ?
La2 B1 K2 117.3(6) . 3_645 ?
K1 B1 K2 112.2(5) 2_445 1_655 ?
K1 B1 K2 77.5(4) 2_445 3_645 ?
K2 B1 K2 111.0(4) 1_655 3_645 ?
K3 B1 La2 91.6(4) . . ?
K3 B1 La2 91.0(6) 3_544 . ?
K3 B1 K1 142.9(7) . 2_445 ?
K3 B1 K1 70.8(4) 3_544 2_445 ?
K3 B1 K2 144.4(4) 3_544 3_645 ?
K3 B1 K2 67.0(4) . 3_645 ?
K3 B1 K2 68.4(4) 3_544 1_655 ?
K3 B1 K2 73.0(3) . 1_655 ?
K3 B1 K3 137.6(6) . 3_544 ?
O3 B1 La2 59.5(8) . . ?
O3 B1 K1 60.6(8) . 2_445 ?
O3 B1 K2 83.0(15) . 3_645 ?
O3 B1 K2 163.3(18) . 1_655 ?
O3 B1 K3 122.4(16) . . ?
O3 B1 K3 94.9(15) . 3_544 ?
O10 B1 La2 176.9(14) . . ?
O10 B1 K1 67.0(6) . 2_445 ?
O10 B1 K2 63.1(9) . 1_655 ?
O10 B1 K2 60.2(11) . 3_645 ?
O10 B1 K3 92.0(12) . 3_544 ?
O10 B1 K3 85.7(9) . . ?
O10 B1 O3 120.9(14) . . ?
O10 B1 O11 122.2(13) . . ?
O11 B1 La2 57.8(6) . . ?
O11 B1 K1 147.9(14) . 2_445 ?
O11 B1 K2 134.5(11) . 3_645 ?
O11 B1 K2 60.4(7) . 1_655 ?
O11 B1 K3 78.0(11) . 3_544 ?
O11 B1 K3 67.9(8) . . ?
O11 B1 O3 116.6(12) . . ?
O3A B1 La2 67(2) . . ?
O3A B1 K3 91(4) . . ?
O3A B1 O10 112(3) . . ?
O3A B1 O11 119(3) . . ?
La3 B2 La3 176.7(10) 4_455 3_545 ?
K3 B2 La3 82.2(2) . 4_455 ?
K3 B2 La3 96.6(2) . 3_545 ?
K3 B2 La3 82.2(2) 2_455 3_545 ?
K3 B2 La3 96.6(2) 2_455 4_455 ?
K3 B2 K3 136.6(10) . 2_455 ?
O2 B2 La3 124.9(17) . 4_455 ?
O2 B2 La3 124.9(17) 2_455 3_545 ?
O2 B2 La3 58.0(14) . 3_545 ?
O2 B2 La3 58.0(14) 2_455 4_455 ?
O2 B2 K3 80.0(10) 2_455 . ?
O2 B2 K3 80.0(10) . 2_455 ?
O2 B2 K3 135.4(11) 2_455 2_455 ?
O2 B2 K3 135.4(11) . . ?
O2 B2 O2 86(3) 2_455 . ?
O2 B2 O5 155.0(15) . 2_455 ?
O2 B2 O5 155.0(15) 2_455 . ?
O2 B2 O5 110.6(18) . . ?
O2 B2 O5 110.6(18) 2_455 2_455 ?
O5 B2 La3 118.8(15) . 4_455 ?
O5 B2 La3 58.0(11) . 3_545 ?
O5 B2 La3 118.8(15) 2_455 3_545 ?
O5 B2 La3 58.0(11) 2_455 4_455 ?
O5 B2 K3 75.1(12) 2_455 2_455 ?
O5 B2 K3 75.1(12) . . ?
O5 B2 K3 67.7(11) . 2_455 ?
O5 B2 K3 67.7(11) 2_455 . ?
O5 B2 O5 61(3) 2_455 . ?
O9 B2 La3 165.4(11) 2_455 4_455 ?
O9 B2 La3 165.4(11) . 3_545 ?
O9 B2 La3 14.9(11) 2_455 3_545 ?
O9 B2 La3 14.9(11) . 4_455 ?
O9 B2 K3 111.2(13) 2_455 . ?
O9 B2 K3 69.7(11) 2_455 2_455 ?
O9 B2 K3 111.2(13) . 2_455 ?
O9 B2 K3 69.7(11) . . ?
O9 B2 O2 49.3(16) . 2_455 ?
O9 B2 O2 49.3(16) 2_455 . ?
O9 B2 O2 128(3) . . ?
O9 B2 O2 128(3) 2_455 2_455 ?
O9 B2 O5 120(3) . . ?
O9 B2 O5 62.0(18) 2_455 . ?
O9 B2 O5 62.0(18) . 2_455 ?
O9 B2 O5 120(3) 2_455 2_455 ?
O9 B2 O9 178(4) 2_455 . ?
La2 B3 La2 119.1(4) 3_544 . ?
La2 B3 La3 121.8(4) 3_544 2_345 ?
La2 B3 La3 119.1(4) . 2_345 ?
La2 B3 K3 96.2(4) . 3_444 ?
La2 B3 K3 83.6(3) . 3_544 ?
La2 B3 K3 96.9(4) 3_544 3_444 ?
La2 B3 K3 84.2(4) 3_544 3_544 ?
La3 B3 La2 121.3(4) . 3_544 ?
La3 B3 La2 118.4(4) . . ?
La3 B3 La3 11.32(7) . 2_345 ?
La3 B3 K3 76.8(3) 2_345 3_444 ?
La3 B3 K3 90.8(4) . 3_544 ?
La3 B3 K3 88.1(4) . 3_444 ?
La3 B3 K3 102.2(4) 2_345 3_544 ?
K3 B3 K3 178.7(5) 3_444 3_544 ?
O1 B3 La2 59.0(6) . . ?
O1 B3 La2 60.3(6) . 3_544 ?
O1 B3 La3 174.7(10) . 2_345 ?
O1 B3 La3 173.2(10) . . ?
O1 B3 K3 98.3(8) . 3_444 ?
O1 B3 K3 82.7(7) . 3_544 ?
O1 B3 O4 118.7(11) . . ?
O1 B3 O6 122.3(12) . . ?
O4 B3 La2 60.0(6) . . ?
O4 B3 La2 179.1(9) . 3_544 ?
O4 B3 La3 59.1(6) . 2_345 ?
O4 B3 La3 59.6(6) . . ?
O4 B3 K3 83.2(8) . 3_444 ?
O4 B3 K3 95.6(8) . 3_544 ?
O6 B3 La2 62.0(6) . 3_544 ?
O6 B3 La2 175.5(10) . . ?
O6 B3 La3 60.0(6) . 2_345 ?
O6 B3 La3 59.8(6) . . ?
O6 B3 K3 87.9(8) . 3_444 ?
O6 B3 K3 92.2(8) . 3_544 ?
O6 B3 O4 118.9(11) . . ?
La1 B4 La1 129.6(6) 3_545 4_345 ?
La1 B4 K2 70.31(19) 3_545 3_545 ?
La1 B4 K2 70.31(19) 4_345 4_345 ?
La1 B4 K2 90.3(3) 4_345 3_545 ?
La1 B4 K2 90.3(3) 3_545 4_345 ?
K1 B4 La1 131.0(3) 2_345 3_545 ?
K1 B4 La1 91.56(14) . 3_545 ?
K1 B4 La1 131.0(3) . 4_345 ?
K1 B4 La1 91.56(14) 2_345 4_345 ?
K1 B4 K1 73.4(4) 2_345 . ?
K1 B4 K2 86.54(13) 2_345 3_545 ?
K1 B4 K2 86.54(13) . 4_345 ?
K1 B4 K2 133.2(3) . 3_545 ?
K1 B4 K2 133.2(3) 2_345 4_345 ?
K2 B4 K2 134.2(6) 3_545 4_345 ?
O7 B4 La1 64.8(3) . 4_345 ?
O7 B4 La1 64.8(3) . 3_545 ?
O7 B4 K1 143.3(2) . . ?
O7 B4 K1 143.3(2) . 2_345 ?
O7 B4 K2 67.1(3) . 3_545 ?
O7 B4 K2 67.1(3) . 4_345 ?
O8 B4 La1 64.3(5) 2_345 4_345 ?
O8 B4 La1 149.6(5) . 4_345 ?
O8 B4 La1 64.3(5) . 3_545 ?
O8 B4 La1 149.6(5) 2_345 3_545 ?
O8 B4 K1 65.4(6) . . ?
O8 B4 K1 67.1(7) 2_345 . ?
O8 B4 K1 65.4(6) 2_345 2_345 ?
O8 B4 K1 67.1(7) . 2_345 ?
O8 B4 K2 140.1(5) . 4_345 ?
O8 B4 K2 67.9(4) . 3_545 ?
O8 B4 K2 140.1(5) 2_345 3_545 ?
O8 B4 K2 67.9(4) 2_345 4_345 ?
O8 B4 O7 120.2(7) . . ?
O8 B4 O7 120.2(7) 2_345 . ?
O8 B4 O8 119.6(14) 2_345 . ?
La1 O3A La2 86.8(16) 3_545 . ?
La1 O3A K1 122.0(18) 3_545 2_445 ?
La1 O3A K2 73.2(18) 3_545 3_645 ?
La1 O3A K3 93(3) 3_545 . ?
La2 O3A K1 123(3) . 2_445 ?
La2 O3A K2 151(3) . 3_645 ?
La2 O3A K3 90.1(16) . . ?
K1 O3A K3 130.1(18) 2_445 . ?
K2 O3A K1 86.0(13) 3_645 2_445 ?
K2 O3A K3 70.3(18) 3_645 . ?
B1 O3A La1 157(5) . 3_545 ?
B1 O3A La2 88(3) . . ?
B1 O3A K1 79(3) . 2_445 ?
B1 O3A K2 103(4) . 3_645 ?
B1 O3A K3 65(3) . . ?

loop_
_geom_bond_atom_site_label_1
_geom_bond_atom_site_label_2
_geom_bond_distance
_geom_bond_site_symmetry_2
_geom_bond_publ_flag
La1 La3 3.511(3) 3_545 ?
La1 K2 3.358(4) 1_655 ?
La1 O1 2.874(9) . ?
La1 O2 2.86(3) 2_455 ?
La1 O2 2.85(2) . ?
La1 O3 3.02(2) 3_544 ?
La1 O6 2.744(9) 3_545 ?
La1 O7 2.734(2) 3_544 ?
La1 O8 2.722(9) 3_544 ?
La1 O11 2.570(10) . ?
La1 B4 3.021(7) 3_544 ?
La1 O3A 2.57(6) 3_544 ?
La2 O1 2.539(9) . ?
La2 O1 2.558(9) 3_545 ?
La2 O3 2.592(15) . ?
La2 O4 2.563(8) . ?
La2 O6 2.598(8) 3_545 ?
La2 O8 2.412(8) . ?
La2 O10 2.433(11) 1_455 ?
La2 O11 2.553(10) . ?
La2 B1 3.005(13) . ?
La2 B3 2.957(13) . ?
La2 B3 2.942(13) 3_545 ?
La2 O3A 2.76(5) . ?
La3 La3 0.586(3) 2_345 ?
La3 O2 2.65(3) 3_544 ?
La3 O4 2.526(8) . ?
La3 O4 2.564(8) 2_345 ?
La3 O5 2.65(3) 3_544 ?
La3 O6 2.531(8) . ?
La3 O6 2.587(8) 2_345 ?
La3 O7 2.376(10) 1_554 ?
La3 O9 2.45(2) 3_444 ?
La3 O9 1.87(2) 4_444 ?
La3 B3 2.984(14) 2_345 ?
La3 B3 2.927(13) . ?
K1 O3 2.80(3) . ?
K1 O3 2.779(16) 2_445 ?
K1 O4 2.944(10) . ?
K1 O4 2.791(10) 2_345 ?
K1 O5 3.25(3) 4_444 ?
K1 O5 2.45(2) 3_544 ?
K1 O8 2.746(9) . ?
K1 O8 2.786(9) 2_345 ?
K1 O10 2.933(10) 2_445 ?
K1 B1 3.184(13) 2_445 ?
K1 B4 3.019(14) . ?
K1 O3A 3.16(7) 2_445 ?
K2 O1 2.793(10) . ?
K2 O2 2.64(2) 2_355 ?
K2 O6 2.802(10) 3_545 ?
K2 O7 2.896(3) 3_544 ?
K2 O8 2.915(9) 3_544 ?
K2 O9 3.26(3) 1_455 ?
K2 O10 3.075(14) 1_455 ?
K2 O10 3.101(17) 3_444 ?
K2 O11 3.011(10) 1_455 ?
K2 B4 3.140(7) 3_544 ?
K2 O3A 3.03(7) 3_444 ?
K3 O2 3.02(3) 2_455 ?
K3 O5 2.73(2) 2_455 ?
K3 O5 2.91(2) . ?
K3 O9 2.78(2) . ?
K3 O10 3.156(13) . ?
K3 O10 3.299(16) 3_545 ?
K3 O11 2.746(11) . ?
K3 O11 2.987(12) 3_545 ?
K3 B1 2.949(17) . ?
K3 B1 2.96(2) 3_545 ?
K3 B2 2.942(11) . ?
K3 O3A 3.25(8) . ?
O1 B3 1.362(16) . ?
O2 O9 1.12(4) 2_455 ?
O2 B2 1.36(3) . ?
O3 B1 1.40(2) . ?
O4 B3 1.409(15) . ?
O5 O5 1.40(5) 2_455 ?
O5 O9 1.39(4) 2_455 ?
O5 B2 1.38(3) . ?
O6 B3 1.370(16) . ?
O7 B4 1.36(2) . ?
O8 B4 1.352(12) . ?
O9 B2 1.32(2) . ?
O10 B1 1.366(18) . ?
O11 B1 1.368(19) . ?
B1 O3A 1.30(5) . ?

loop_
_geom_torsion_atom_site_label_1
_geom_torsion_atom_site_label_2
_geom_torsion_atom_site_label_3
_geom_torsion_atom_site_label_4
_geom_torsion
_geom_torsion_site_symmetry_1
_geom_torsion_site_symmetry_2
_geom_torsion_site_symmetry_3
_geom_torsion_site_symmetry_4
_geom_torsion_publ_flag
La1 O1 B3 La2 93(2) . . . . ?
La1 O1 B3 La2 -81(2) . . . 3_544 ?
La1 O1 B3 K3 6(2) . . . 3_544 ?
La1 O1 B3 K3 -174.6(18) . . . 3_444 ?
La1 O1 B3 O4 99(2) . . . . ?
La1 O1 B3 O6 -82(3) . . . . ?
La1 O2 B2 La3 102.0(10) . . . 4_455 ?
La1 O2 B2 La3 -9.1(15) 2_455 . . 4_455 ?
La1 O2 B2 La3 -79.9(9) . . . 3_545 ?
La1 O2 B2 La3 169.0(12) 2_455 . . 3_545 ?
La1 O2 B2 K3 -127.2(16) 2_455 . . . ?
La1 O2 B2 K3 82.0(6) 2_455 . . 2_455 ?
La1 O2 B2 K3 -166.9(11) . . . 2_455 ?
La1 O2 B2 K3 -16(3) . . . . ?
La1 O2 B2 O2 -55.3(12) 2_455 . . 2_455 ?
La1 O2 B2 O2 55.8(8) . . . 2_455 ?
La1 O2 B2 O5 143.5(12) 2_455 . . . ?
La1 O2 B2 O5 -170(4) . . . 2_455 ?
La1 O2 B2 O5 -105.4(14) . . . . ?
La1 O2 B2 O5 79(5) 2_455 . . 2_455 ?
La1 O2 B2 O9 -27(2) 2_455 . . . ?
La1 O2 B2 O9 154(2) 2_455 . . 2_455 ?
La1 O2 B2 O9 83.9(19) . . . . ?
La1 O2 B2 O9 -95.1(19) . . . 2_455 ?
La1 O3 B1 La2 -81.7(7) 3_545 . . . ?
La1 O3 B1 K1 125.3(12) 3_545 . . 2_445 ?
La1 O3 B1 K2 -166(3) 3_545 . . 1_655 ?
La1 O3 B1 K2 45.7(7) 3_545 . . 3_645 ?
La1 O3 B1 K3 -170.0(6) 3_545 . . 3_544 ?
La1 O3 B1 K3 -11.3(16) 3_545 . . . ?
La1 O3 B1 O10 94.7(18) 3_545 . . . ?
La1 O3 B1 O11 -91(2) 3_545 . . . ?
La1 O6 B3 La2 89.5(10) 3_544 . . 3_544 ?
La1 O6 B3 La3 -82.5(10) 3_544 . . . ?
La1 O6 B3 La3 -95.6(10) 3_544 . . 2_345 ?
La1 O6 B3 K3 7.2(12) 3_544 . . 3_544 ?
La1 O6 B3 K3 -171.5(8) 3_544 . . 3_444 ?
La1 O6 B3 O1 89.9(15) 3_544 . . . ?
La1 O6 B3 O4 -90.4(15) 3_544 . . . ?
La1 O7 B4 La1 180.000(1) 3_545 . . 4_345 ?
La1 O7 B4 La1 180.000(1) 4_345 . . 3_545 ?
La1 O7 B4 K1 54.45(8) 4_345 . . 2_345 ?
La1 O7 B4 K1 54.45(8) 3_545 . . . ?
La1 O7 B4 K1 -125.55(8) 3_545 . . 2_345 ?
La1 O7 B4 K1 -125.55(8) 4_345 . . . ?
La1 O7 B4 K2 101.85(7) 3_545 . . 4_345 ?
La1 O7 B4 K2 101.85(7) 4_345 . . 3_545 ?
La1 O7 B4 K2 -78.15(7) 4_345 . . 4_345 ?
La1 O7 B4 K2 -78.15(7) 3_545 . . 3_545 ?
La1 O7 B4 O8 -34.0(5) 4_345 . . 2_345 ?
La1 O7 B4 O8 -34.0(5) 3_545 . . . ?
La1 O7 B4 O8 146.0(5) 4_345 . . . ?
La1 O7 B4 O8 146.0(5) 3_545 . . 2_345 ?
La1 O8 B4 La1 125.2(17) 3_545 . . 4_345 ?
La1 O8 B4 K1 173.8(4) 3_545 . . 2_345 ?
La1 O8 B4 K1 -104.7(3) 3_545 . . . ?
La1 O8 B4 K2 78.0(2) 3_545 . . 3_545 ?
La1 O8 B4 K2 -55.4(13) 3_545 . . 4_345 ?
La1 O8 B4 O7 34.2(4) 3_545 . . . ?
La1 O8 B4 O8 -145.8(4) 3_545 . . 2_345 ?
La1 O11 B1 La2 -160(6) . . . . ?
La1 O11 B1 K1 -74(6) . . . 2_445 ?
La1 O11 B1 K2 102(6) . . . 3_645 ?
La1 O11 B1 K2 11(6) . . . 1_655 ?
La1 O11 B1 K3 -61(6) . . . 3_544 ?
La1 O11 B1 K3 93(6) . . . . ?
La1 O11 B1 O3 -151(5) . . . . ?
La1 O11 B1 O10 24(7) . . . . ?
La1 O11 B1 O3A 172(6) . . . . ?
La2 O1 B3 La2 -174.4(4) . . . 3_544 ?
La2 O1 B3 La2 174.4(4) 3_544 . . . ?
La2 O1 B3 K3 -86.9(3) . . . 3_544 ?
La2 O1 B3 K3 -93.3(4) 3_544 . . 3_444 ?
La2 O1 B3 K3 87.5(3) 3_544 . . 3_544 ?
La2 O1 B3 K3 92.3(4) . . . 3_444 ?
La2 O1 B3 O4 5.5(12) . . . . ?
La2 O1 B3 O4 179.9(11) 3_544 . . . ?
La2 O1 B3 O6 -174.9(12) . . . . ?
La2 O1 B3 O6 -0.5(14) 3_544 . . . ?
La2 O3 B1 K1 -153.0(13) . . . 2_445 ?
La2 O3 B1 K2 -85(3) . . . 1_655 ?
La2 O3 B1 K2 127.5(8) . . . 3_645 ?
La2 O3 B1 K3 -88.3(7) . . . 3_544 ?
La2 O3 B1 K3 70.4(14) . . . . ?
La2 O3 B1 O10 176.4(17) . . . . ?
La2 O3 B1 O11 -9(2) . . . . ?
La2 O4 B3 La3 -179.8(6) . . . 2_345 ?
La2 O4 B3 La3 167.0(6) . . . . ?
La2 O4 B3 K3 -101.2(3) . . . 3_444 ?
La2 O4 B3 K3 79.3(4) . . . 3_544 ?
La2 O4 B3 O1 -5.4(12) . . . . ?
La2 O4 B3 O6 175.0(12) . . . . ?
La2 O6 B3 La3 -172.0(5) 3_544 . . . ?
La2 O6 B3 La3 174.9(5) 3_544 . . 2_345 ?
La2 O6 B3 K3 -82.3(4) 3_544 . . 3_544 ?
La2 O6 B3 K3 99.0(3) 3_544 . . 3_444 ?
La2 O6 B3 O1 0.5(13) 3_544 . . . ?
La2 O6 B3 O4 -179.9(11) 3_544 . . . ?
La2 O11 B1 K1 85.9(17) . . . 2_445 ?
La2 O11 B1 K2 -98.1(10) . . . 3_645 ?
La2 O11 B1 K2 170.7(6) . . . 1_655 ?
La2 O11 B1 K3 98.9(4) . . . 3_544 ?
La2 O11 B1 K3 -106.9(4) . . . . ?
La2 O11 B1 O3 9(2) . . . . ?
La2 O11 B1 O10 -176.3(17) . . . . ?
La2 O11 B1 O3A -28(5) . . . . ?
La2 B1 O3A La1 -76(9) . . . 3_545 ?
La2 B1 O3A K1 124(2) . . . 2_445 ?
La2 B1 O3A K2 -152(4) . . . 3_645 ?
La2 B1 O3A K3 -91.2(17) . . . . ?
La3 O2 B2 La3 -178.1(6) 3_545 . . 4_455 ?
La3 O2 B2 K3 -86.9(7) 3_545 . . 2_455 ?
La3 O2 B2 K3 64(2) 3_545 . . . ?
La3 O2 B2 O2 135.7(15) 3_545 . . 2_455 ?
La3 O2 B2 O5 -25.5(15) 3_545 . . . ?
La3 O2 B2 O5 -90(5) 3_545 . . 2_455 ?
La3 O2 B2 O9 -15.2(15) 3_545 . . 2_455 ?
La3 O2 B2 O9 163.8(17) 3_545 . . . ?
La3 O4 B3 La2 179.8(6) 2_345 . . . ?
La3 O4 B3 La2 -167.0(6) . . . . ?
La3 O4 B3 La3 -13.15(8) 2_345 . . . ?
La3 O4 B3 La3 13.15(8) . . . 2_345 ?
La3 O4 B3 K3 -87.7(4) . . . 3_544 ?
La3 O4 B3 K3 78.6(3) 2_345 . . 3_444 ?
La3 O4 B3 K3 -100.8(4) 2_345 . . 3_544 ?
La3 O4 B3 K3 91.8(3) . . . 3_444 ?
La3 O4 B3 O1 -172.4(11) . . . . ?
La3 O4 B3 O1 174.4(11) 2_345 . . . ?
La3 O4 B3 O6 7.9(13) . . . . ?
La3 O4 B3 O6 -5.2(13) 2_345 . . . ?
La3 O5 B2 La3 179.99(8) 3_545 . . 4_455 ?
La3 O5 B2 K3 94.7(8) 3_545 . . 2_455 ?
La3 O5 B2 K3 -107.9(8) 3_545 . . . ?
La3 O5 B2 O2 25.5(15) 3_545 . . . ?
La3 O5 B2 O2 -105(5) 3_545 . . 2_455 ?
La3 O5 B2 O5 180(2) 3_545 . . 2_455 ?
La3 O5 B2 O9 -163.0(14) 3_545 . . . ?
La3 O5 B2 O9 16.6(12) 3_545 . . 2_455 ?
La3 O6 B3 La2 172.0(5) . . . 3_544 ?
La3 O6 B3 La2 -174.9(5) 2_345 . . 3_544 ?
La3 O6 B3 La3 13.09(8) 2_345 . . . ?
La3 O6 B3 La3 -13.09(8) . . . 2_345 ?
La3 O6 B3 K3 -75.9(4) 2_345 . . 3_444 ?
La3 O6 B3 K3 102.8(4) 2_345 . . 3_544 ?
La3 O6 B3 K3 89.7(4) . . . 3_544 ?
La3 O6 B3 K3 -89.0(4) . . . 3_444 ?
La3 O6 B3 O1 -174.5(12) 2_345 . . . ?
La3 O6 B3 O1 172.4(12) . . . . ?
La3 O6 B3 O4 -7.9(13) . . . . ?
La3 O6 B3 O4 5.2(13) 2_345 . . . ?
La3 O9 B2 La3 -1.2(3) 3_645 . . 4_455 ?
La3 O9 B2 La3 -167(4) 4_455 . . 3_545 ?
La3 O9 B2 La3 -168(4) 3_645 . . 3_545 ?
La3 O9 B2 K3 -146(6) 3_645 . . . ?
La3 O9 B2 K3 -13(7) 3_645 . . 2_455 ?
La3 O9 B2 K3 -145(6) 4_455 . . . ?
La3 O9 B2 K3 -12(7) 4_455 . . 2_455 ?
La3 O9 B2 O2 81(7) 3_645 . . . ?
La3 O9 B2 O2 82(6) 4_455 . . . ?
La3 O9 B2 O2 119(6) 3_645 . . 2_455 ?
La3 O9 B2 O2 121(6) 4_455 . . 2_455 ?
La3 O9 B2 O5 -70(6) 4_455 . . 2_455 ?
La3 O9 B2 O5 -72(6) 3_645 . . 2_455 ?
La3 O9 B2 O5 -88(5) 4_455 . . . ?
La3 O9 B2 O5 -89(6) 3_645 . . . ?
K1 O3 B1 La2 91(2) . . . . ?
K1 O3 B1 La2 153.0(13) 2_445 . . . ?
K1 O3 B1 K1 -62.4(17) . . . 2_445 ?
K1 O3 B1 K2 68(3) 2_445 . . 1_655 ?
K1 O3 B1 K2 -79.6(6) 2_445 . . 3_645 ?
K1 O3 B1 K2 -142.0(19) . . . 3_645 ?
K1 O3 B1 K2 6(5) . . . 1_655 ?
K1 O3 B1 K3 64.7(8) 2_445 . . 3_544 ?
K1 O3 B1 K3 160.9(13) . . . . ?
K1 O3 B1 K3 -136.7(9) 2_445 . . . ?
K1 O3 B1 K3 2(2) . . . 3_544 ?
K1 O3 B1 O10 -31(2) 2_445 . . . ?
K1 O3 B1 O10 -93(3) . . . . ?
K1 O3 B1 O11 143.7(15) 2_445 . . . ?
K1 O3 B1 O11 81(2) . . . . ?
K1 O4 B3 La2 91.9(10) 2_345 . . . ?
K1 O4 B3 La2 -84.5(10) . . . . ?
K1 O4 B3 La3 -101.1(10) 2_345 . . . ?
K1 O4 B3 La3 -87.9(10) 2_345 . . 2_345 ?
K1 O4 B3 La3 82.5(10) . . . . ?
K1 O4 B3 La3 95.6(10) . . . 2_345 ?
K1 O4 B3 K3 -9.3(10) 2_345 . . 3_444 ?
K1 O4 B3 K3 -5.2(12) . . . 3_544 ?
K1 O4 B3 K3 171.2(7) 2_345 . . 3_544 ?
K1 O4 B3 K3 174.3(9) . . . 3_444 ?
K1 O4 B3 O1 86.5(15) 2_345 . . . ?
K1 O4 B3 O1 -89.9(15) . . . . ?
K1 O4 B3 O6 -93.1(15) 2_345 . . . ?
K1 O4 B3 O6 90.4(15) . . . . ?
K1 O5 B2 La3 173.9(13) 4_455 . . 3_545 ?
K1 O5 B2 La3 -132(9) 3_545 . . 3_545 ?
K1 O5 B2 La3 -6.1(12) 4_455 . . 4_455 ?
K1 O5 B2 La3 48(9) 3_545 . . 4_455 ?
K1 O5 B2 K3 66.0(6) 4_455 . . . ?
K1 O5 B2 K3 -38(8) 3_545 . . 2_455 ?
K1 O5 B2 K3 -91.4(8) 4_455 . . 2_455 ?
K1 O5 B2 K3 120(9) 3_545 . . . ?
K1 O5 B2 O2 123(8) 3_545 . . 2_455 ?
K1 O5 B2 O2 -160.6(11) 4_455 . . . ?
K1 O5 B2 O2 69(5) 4_455 . . 2_455 ?
K1 O5 B2 O2 -107(9) 3_545 . . . ?
K1 O5 B2 O5 47(8) 3_545 . . 2_455 ?
K1 O5 B2 O5 -6.5(10) 4_455 . . 2_455 ?
K1 O5 B2 O9 -169.5(17) 4_455 . . 2_455 ?
K1 O5 B2 O9 10.9(18) 4_455 . . . ?
K1 O5 B2 O9 65(9) 3_545 . . . ?
K1 O5 B2 O9 -116(9) 3_545 . . 2_455 ?
K1 O8 B4 La1 104.7(3) . . . 3_545 ?
K1 O8 B4 La1 -173.8(4) 2_345 . . 3_545 ?
K1 O8 B4 La1 -130.1(17) . . . 4_345 ?
K1 O8 B4 La1 -48.6(17) 2_345 . . 4_345 ?
K1 O8 B4 K1 -81.5(2) . . . 2_345 ?
K1 O8 B4 K1 81.5(2) 2_345 . . . ?
K1 O8 B4 K2 49.3(13) . . . 4_345 ?
K1 O8 B4 K2 -95.8(3) 2_345 . . 3_545 ?
K1 O8 B4 K2 130.8(12) 2_345 . . 4_345 ?
K1 O8 B4 K2 -177.3(3) . . . 3_545 ?
K1 O8 B4 O7 138.92(16) . . . . ?
K1 O8 B4 O7 -139.58(16) 2_345 . . . ?
K1 O8 B4 O8 -41.08(16) . . . 2_345 ?
K1 O8 B4 O8 40.42(16) 2_345 . . 2_345 ?
K1 O10 B1 K2 88.5(4) 2_445 . . 3_645 ?
K1 O10 B1 K2 -132.5(6) 2_445 . . 1_655 ?
K1 O10 B1 K3 154.4(5) 2_445 . . . ?
K1 O10 B1 K3 -68.1(4) 2_445 . . 3_544 ?
K1 O10 B1 O3 29(2) 2_445 . . . ?
K1 O10 B1 O11 -145.2(18) 2_445 . . . ?
K1 O10 B1 O3A 65(4) 2_445 . . . ?
K1 B1 O3A La1 160(11) 2_445 . . 3_545 ?
K1 B1 O3A La2 -124(2) 2_445 . . . ?
K1 B1 O3A K2 83.4(18) 2_445 . . 3_645 ?
K1 B1 O3A K3 144.4(8) 2_445 . . . ?
K2 O1 B3 La2 94.2(7) . . . 3_544 ?
K2 O1 B3 La2 -91.3(7) . . . . ?
K2 O1 B3 K3 -178.3(6) . . . 3_544 ?
K2 O1 B3 K3 1.0(9) . . . 3_444 ?
K2 O1 B3 O4 -85.9(14) . . . . ?
K2 O1 B3 O6 93.8(14) . . . . ?
K2 O2 B2 La3 102(6) 2_355 . . 3_545 ?
K2 O2 B2 La3 -76(6) 2_355 . . 4_455 ?
K2 O2 B2 K3 15(5) 2_355 . . 2_455 ?
K2 O2 B2 K3 166(4) 2_355 . . . ?
K2 O2 B2 O2 -122(6) 2_355 . . 2_455 ?
K2 O2 B2 O5 77(6) 2_355 . . . ?
K2 O2 B2 O5 12(10) 2_355 . . 2_455 ?
K2 O2 B2 O9 87(6) 2_355 . . 2_455 ?
K2 O2 B2 O9 -94(6) 2_355 . . . ?
K2 O6 B3 La2 -86.5(10) 3_544 . . 3_544 ?
K2 O6 B3 La3 101.5(11) 3_544 . . . ?
K2 O6 B3 La3 88.4(10) 3_544 . . 2_345 ?
K2 O6 B3 K3 12.5(12) 3_544 . . 3_444 ?
K2 O6 B3 K3 -168.8(8) 3_544 . . 3_544 ?
K2 O6 B3 O1 -86.1(17) 3_544 . . . ?
K2 O6 B3 O4 93.6(15) 3_544 . . . ?
K2 O7 B4 La1 78.15(7) 3_545 . . 3_545 ?
K2 O7 B4 La1 -101.85(7) 4_345 . . 3_545 ?
K2 O7 B4 La1 -101.85(7) 3_545 . . 4_345 ?
K2 O7 B4 La1 78.15(7) 4_345 . . 4_345 ?
K2 O7 B4 K1 132.61(9) 3_545 . . . ?
K2 O7 B4 K1 -47.39(9) 4_345 . . . ?
K2 O7 B4 K1 132.60(9) 4_345 . . 2_345 ?
K2 O7 B4 K1 -47.40(9) 3_545 . . 2_345 ?
K2 O7 B4 K2 180.000(1) 4_345 . . 3_545 ?
K2 O7 B4 K2 180.000(1) 3_545 . . 4_345 ?
K2 O7 B4 O8 44.1(5) 4_345 . . 2_345 ?
K2 O7 B4 O8 -135.9(5) 4_345 . . . ?
K2 O7 B4 O8 -135.9(5) 3_545 . . 2_345 ?
K2 O7 B4 O8 44.1(5) 3_545 . . . ?
K2 O8 B4 La1 47.2(17) 3_545 . . 4_345 ?
K2 O8 B4 La1 -78.0(2) 3_545 . . 3_545 ?
K2 O8 B4 K1 177.3(3) 3_545 . . . ?
K2 O8 B4 K1 95.8(3) 3_545 . . 2_345 ?
K2 O8 B4 K2 -133.4(12) 3_545 . . 4_345 ?
K2 O8 B4 O7 -43.8(4) 3_545 . . . ?
K2 O8 B4 O8 136.2(4) 3_545 . . 2_345 ?
K2 O9 B2 La3 -140(6) 1_655 . . 4_455 ?
K2 O9 B2 La3 53(9) 1_655 . . 3_545 ?
K2 O9 B2 K3 74.7(10) 1_655 . . . ?
K2 O9 B2 K3 -151.9(8) 1_655 . . 2_455 ?
K2 O9 B2 O2 -19.5(14) 1_655 . . 2_455 ?
K2 O9 B2 O2 -58(2) 1_655 . . . ?
K2 O9 B2 O5 149.5(18) 1_655 . . 2_455 ?
K2 O9 B2 O5 132.2(16) 1_655 . . . ?
K2 O10 B1 K1 132.5(6) 1_655 . . 2_445 ?
K2 O10 B1 K1 -88.5(4) 3_645 . . 2_445 ?
K2 O10 B1 K2 139.0(5) 3_645 . . 1_655 ?
K2 O10 B1 K2 -139.0(5) 1_655 . . 3_645 ?
K2 O10 B1 K3 64.4(4) 1_655 . . 3_544 ?
K2 O10 B1 K3 -73.1(5) 1_655 . . . ?
K2 O10 B1 K3 65.9(4) 3_645 . . . ?
K2 O10 B1 K3 -156.6(4) 3_645 . . 3_544 ?
K2 O10 B1 O3 -60(2) 3_645 . . . ?
K2 O10 B1 O3 161(2) 1_655 . . . ?
K2 O10 B1 O11 126.4(17) 3_645 . . . ?
K2 O10 B1 O11 -12.6(19) 1_655 . . . ?
K2 O10 B1 O3A -163(4) 1_655 . . . ?
K2 O10 B1 O3A -24(4) 3_645 . . . ?
K2 O11 B1 La2 -170.7(6) 1_655 . . . ?
K2 O11 B1 K1 -84.9(16) 1_655 . . 2_445 ?
K2 O11 B1 K2 91.1(11) 1_655 . . 3_645 ?
K2 O11 B1 K3 82.4(3) 1_655 . . . ?
K2 O11 B1 K3 -71.8(3) 1_655 . . 3_544 ?
K2 O11 B1 O3 -161.3(19) 1_655 . . . ?
K2 O11 B1 O10 12.9(19) 1_655 . . . ?
K2 O11 B1 O3A 161(5) 1_655 . . . ?
K2 B1 O3A La1 33(16) 1_655 . . 3_545 ?
K2 B1 O3A La1 77(11) 3_645 . . 3_545 ?
K2 B1 O3A La2 152(4) 3_645 . . . ?
K2 B1 O3A La2 109(8) 1_655 . . . ?
K2 B1 O3A K1 -83.4(18) 3_645 . . 2_445 ?
K2 B1 O3A K1 -127(8) 1_655 . . 2_445 ?
K2 B1 O3A K2 -44(9) 1_655 . . 3_645 ?
K2 B1 O3A K3 61(2) 3_645 . . . ?
K2 B1 O3A K3 18(8) 1_655 . . . ?
K3 O2 B2 La3 86.9(7) 2_455 . . 3_545 ?
K3 O2 B2 La3 -91.2(9) 2_455 . . 4_455 ?
K3 O2 B2 K3 150.8(18) 2_455 . . . ?
K3 O2 B2 O2 -137.4(13) 2_455 . . 2_455 ?
K3 O2 B2 O5 61.5(13) 2_455 . . . ?
K3 O2 B2 O5 -3(5) 2_455 . . 2_455 ?
K3 O2 B2 O9 71.8(17) 2_455 . . 2_455 ?
K3 O2 B2 O9 -109.3(19) 2_455 . . . ?
K3 O3 B1 La2 88.3(7) 3_544 . . . ?
K3 O3 B1 K1 -64.7(8) 3_544 . . 2_445 ?
K3 O3 B1 K2 -144.3(4) 3_544 . . 3_645 ?
K3 O3 B1 K2 4(3) 3_544 . . 1_655 ?
K3 O3 B1 K3 158.6(13) 3_544 . . . ?
K3 O3 B1 O10 -95.3(19) 3_544 . . . ?
K3 O3 B1 O11 79.0(18) 3_544 . . . ?
K3 O5 B2 La3 -72.1(7) . . . 4_455 ?
K3 O5 B2 La3 -94.7(8) 2_455 . . 3_545 ?
K3 O5 B2 La3 107.9(8) . . . 3_545 ?
K3 O5 B2 La3 85.3(7) 2_455 . . 4_455 ?
K3 O5 B2 K3 157.3(8) 2_455 . . . ?
K3 O5 B2 K3 -157.3(8) . . . 2_455 ?
K3 O5 B2 O2 133.4(11) . . . . ?
K3 O5 B2 O2 160(5) 2_455 . . 2_455 ?
K3 O5 B2 O2 -69.3(13) 2_455 . . . ?
K3 O5 B2 O2 3(5) . . . 2_455 ?
K3 O5 B2 O5 84.8(17) 2_455 . . 2_455 ?
K3 O5 B2 O5 -72.5(16) . . . 2_455 ?
K3 O5 B2 O9 124.5(14) . . . 2_455 ?
K3 O5 B2 O9 102.3(15) 2_455 . . . ?
K3 O5 B2 O9 -78.1(13) 2_455 . . 2_455 ?
K3 O5 B2 O9 -55.0(16) . . . . ?
K3 O9 B2 La3 -22(9) . . . 3_545 ?
K3 O9 B2 La3 145(6) . . . 4_455 ?
K3 O9 B2 K3 133.5(11) . . . 2_455 ?
K3 O9 B2 O2 -94.2(17) . . . 2_455 ?
K3 O9 B2 O2 -132.5(16) . . . . ?
K3 O9 B2 O5 57.6(16) . . . . ?
K3 O9 B2 O5 74.8(13) . . . 2_455 ?
K3 O10 B1 K1 68.1(4) 3_544 . . 2_445 ?
K3 O10 B1 K1 -154.4(5) . . . 2_445 ?
K3 O10 B1 K2 73.1(5) . . . 1_655 ?
K3 O10 B1 K2 156.6(4) 3_544 . . 3_645 ?
K3 O10 B1 K2 -64.4(4) 3_544 . . 1_655 ?
K3 O10 B1 K2 -65.9(4) . . . 3_645 ?
K3 O10 B1 K3 137.5(6) . . . 3_544 ?
K3 O10 B1 K3 -137.5(6) 3_544 . . . ?
K3 O10 B1 O3 97(2) 3_544 . . . ?
K3 O10 B1 O3 -126(2) . . . . ?
K3 O10 B1 O11 60.5(15) . . . . ?
K3 O10 B1 O11 -77.1(18) 3_544 . . . ?
K3 O10 B1 O3A -90(4) . . . . ?
K3 O10 B1 O3A 133(4) 3_544 . . . ?
K3 O11 B1 La2 106.9(4) . . . . ?
K3 O11 B1 La2 -98.9(4) 3_544 . . . ?
K3 O11 B1 K1 -167.2(16) . . . 2_445 ?
K3 O11 B1 K1 -13.0(15) 3_544 . . 2_445 ?
K3 O11 B1 K2 8.8(11) . . . 3_645 ?
K3 O11 B1 K2 163.0(11) 3_544 . . 3_645 ?
K3 O11 B1 K2 71.8(3) 3_544 . . 1_655 ?
K3 O11 B1 K2 -82.4(3) . . . 1_655 ?
K3 O11 B1 K3 154.2(4) 3_544 . . . ?
K3 O11 B1 K3 -154.2(4) . . . 3_544 ?
K3 O11 B1 O3 -89(2) 3_544 . . . ?
K3 O11 B1 O3 116(2) . . . . ?
K3 O11 B1 O10 84.7(18) 3_544 . . . ?
K3 O11 B1 O10 -69.5(18) . . . . ?
K3 O11 B1 O3A -127(5) 3_544 . . . ?
K3 O11 B1 O3A 79(5) . . . . ?
K3 B1 O3A La1 15(10) . . . 3_545 ?
K3 B1 O3A La1 -147(9) 3_544 . . 3_545 ?
K3 B1 O3A La2 91.2(17) . . . . ?
K3 B1 O3A La2 -72(3) 3_544 . . . ?
K3 B1 O3A K1 -144.4(8) . . . 2_445 ?
K3 B1 O3A K1 53(2) 3_544 . . 2_445 ?
K3 B1 O3A K2 136(2) 3_544 . . 3_645 ?
K3 B1 O3A K2 -61(2) . . . 3_645 ?
K3 B1 O3A K3 -163(2) 3_544 . . . ?
O2 O9 B2 La3 72(9) 2_455 . . 3_545 ?
O2 O9 B2 La3 -121(6) 2_455 . . 4_455 ?
O2 O9 B2 K3 -132.3(18) 2_455 . . 2_455 ?
O2 O9 B2 K3 94.2(17) 2_455 . . . ?
O2 O9 B2 O2 -38(3) 2_455 . . . ?
O2 O9 B2 O5 169(2) 2_455 . . 2_455 ?
O2 O9 B2 O5 151.8(18) 2_455 . . . ?
O5 O5 B2 La3 0(2) 2_455 . . 4_455 ?
O5 O5 B2 La3 -180(2) 2_455 . . 3_545 ?
O5 O5 B2 K3 -84.8(17) 2_455 . . 2_455 ?
O5 O5 B2 K3 72.5(16) 2_455 . . . ?
O5 O5 B2 O2 -154.1(17) 2_455 . . . ?
O5 O5 B2 O2 76(5) 2_455 . . 2_455 ?
O5 O5 B2 O9 -163(2) 2_455 . . 2_455 ?
O5 O5 B2 O9 17(3) 2_455 . . . ?
O5 O9 B2 La3 70(6) 2_455 . . 4_455 ?
O5 O9 B2 La3 -97(9) 2_455 . . 3_545 ?
O5 O9 B2 K3 -74.8(13) 2_455 . . . ?
O5 O9 B2 K3 58.6(17) 2_455 . . 2_455 ?
O5 O9 B2 O2 152.7(18) 2_455 . . . ?
O5 O9 B2 O2 -169(2) 2_455 . . 2_455 ?
O5 O9 B2 O5 -17(3) 2_455 . . . ?
O9 O2 B2 La3 -162.9(17) 2_455 . . 4_455 ?
O9 O2 B2 La3 15.2(15) 2_455 . . 3_545 ?
O9 O2 B2 K3 79(2) 2_455 . . . ?
O9 O2 B2 K3 -71.8(17) 2_455 . . 2_455 ?
O9 O2 B2 O2 151(2) 2_455 . . 2_455 ?
O9 O2 B2 O5 -75(5) 2_455 . . 2_455 ?
O9 O2 B2 O5 -10(2) 2_455 . . . ?
O9 O2 B2 O9 179.0(16) 2_455 . . . ?
O9 O5 B2 La3 163.4(12) 2_455 . . 4_455 ?
O9 O5 B2 La3 -16.6(12) 2_455 . . 3_545 ?
O9 O5 B2 K3 -124.5(14) 2_455 . . . ?
O9 O5 B2 K3 78.1(13) 2_455 . . 2_455 ?
O9 O5 B2 O2 -121(5) 2_455 . . 2_455 ?
O9 O5 B2 O2 8.9(19) 2_455 . . . ?
O9 O5 B2 O5 163(2) 2_455 . . 2_455 ?
O9 O5 B2 O9 -179.6(7) 2_455 . . . ?
O10 B1 O3A La1 101(9) . . . 3_545 ?
O10 B1 O3A La2 177.1(12) . . . . ?
O10 B1 O3A K1 -59(2) . . . 2_445 ?
O10 B1 O3A K2 25(4) . . . 3_645 ?
O10 B1 O3A K3 86(2) . . . . ?
O11 B1 O3A La1 -50(12) . . . 3_545 ?
O11 B1 O3A La2 26(4) . . . . ?
O11 B1 O3A K1 150(2) . . . 2_445 ?
O11 B1 O3A K2 -126.4(19) . . . 3_645 ?
O11 B1 O3A K3 -65(2) . . . . ?
